data_1519453
loop_
_publ_author_name
'Bregnh\/oj, Mikkel'
'Pimenta, Frederico M.'
'Poronik, Yevgen M.'
'Gryko, Daniel T.'
'Ogilby, Peter R.'

_publ_section_title
;
 Subtle structural changes in octupolar merocyanine dyes influence the
 photosensitized production of singlet oxygen.
;
_journal_issue 6
_journal_name_full
'Photochemical &amp; photobiological sciences : Official journal of the European Photochemistry Association and the European Society for Photobiology'
_journal_page_first 1138
_journal_page_last 1146
_journal_paper_doi 10.1039/c5pp00080g
_journal_volume 14
_journal_year 2015
_chemical_formula_moiety '(C45 H45 N3 O3), 1.5 (C4 H8 O2)'
_chemical_formula_sum 'C51 H57 N3 O6'
_chemical_formula_weight 807.99
_space_group_crystal_system monoclinic
_space_group_IT_number 15
_space_group_name_Hall '-C 2yc'
_space_group_name_H-M_alt 'C 1 2/c 1'
_symmetry_space_group_name_Hall '-C 2yc'
_symmetry_space_group_name_H-M 'C 1 2/c 1'
_atom_sites_solution_hydrogens geom
_audit_creation_method SHELXL-2014/7
_audit_update_record
;
2015-04-03 deposited with the CCDC.
2015-04-29 downloaded from the CCDC.
;
_cell_angle_alpha 90
_cell_angle_beta 125.863(9)
_cell_angle_gamma 90
_cell_formula_units_Z 8
_cell_length_a 40.701(12)
_cell_length_b 11.574(2)
_cell_length_c 23.897(5)
_cell_measurement_temperature 296(2)
_cell_volume 9123(4)
_computing_structure_refinement 'SHELXL-2014/7 (Sheldrick, 2014)'
_diffrn_ambient_temperature 296(2)
_diffrn_measured_fraction_theta_full 0.672
_diffrn_measured_fraction_theta_max 0.672
_diffrn_radiation_type CuK\a
_diffrn_radiation_wavelength 1.54178
_diffrn_reflns_av_R_equivalents 0.0889
_diffrn_reflns_av_unetI/netI 0.2383
_diffrn_reflns_laue_measured_fraction_full 0.672
_diffrn_reflns_laue_measured_fraction_max 0.672
_diffrn_reflns_limit_h_max 31
_diffrn_reflns_limit_h_min -33
_diffrn_reflns_limit_k_max 8
_diffrn_reflns_limit_k_min -10
_diffrn_reflns_limit_l_max 21
_diffrn_reflns_limit_l_min -10
_diffrn_reflns_number 5058
_diffrn_reflns_point_group_measured_fraction_full 0.672
_diffrn_reflns_point_group_measured_fraction_max 0.672
_diffrn_reflns_theta_full 47.141
_diffrn_reflns_theta_max 47.141
_diffrn_reflns_theta_min 2.679
_exptl_absorpt_coefficient_mu 0.611
_exptl_crystal_colour black
_exptl_crystal_density_diffrn 1.177
_exptl_crystal_description 'black prism'
_exptl_crystal_F_000 3456
_platon_squeeze_details
;
12 ethyl acetate molecules per unit cell were removed from the electron
density using SQUEEZE.
;
_refine_diff_density_max 0.166
_refine_diff_density_min -0.150
_refine_diff_density_rms 0.038
_refine_ls_extinction_method none
_refine_ls_goodness_of_fit_ref 0.833
_refine_ls_hydrogen_treatment constr
_refine_ls_matrix_type full
_refine_ls_number_parameters 460
_refine_ls_number_reflns 2758
_refine_ls_number_restraints 133
_refine_ls_restrained_S_all 0.827
_refine_ls_R_factor_all 0.1872
_refine_ls_R_factor_gt 0.0737
_refine_ls_shift/su_max 0.000
_refine_ls_shift/su_mean 0.000
_refine_ls_structure_factor_coef Fsqd
_refine_ls_weighting_details 'w=1/[\s^2^(Fo^2^)+(0.0485P)^2^] where P=(Fo^2^+2Fc^2^)/3'
_refine_ls_weighting_scheme calc
_refine_ls_wR_factor_gt 0.1510
_refine_ls_wR_factor_ref 0.1843
_reflns_Friedel_coverage 0.000
_reflns_number_gt 931
_reflns_number_total 2758
_reflns_threshold_expression 'I > 2\s(I)'
_cod_data_source_file c5pp00080g2.cif
_cod_data_source_block 74_1_b_sqd
_cod_depositor_comments 'Adding full bibliography for 1519453.cif.'
_cod_database_code 1519453
_shelx_shelxl_version_number 2014/7
_shelx_space_group_comment
;
The symmetry employed for this shelxl refinement is uniquely defined
by the following loop, which should always be used as a source of
symmetry information in preference to the above space-group names.
They are only intended as comments.
;
_platon_squeeze_void_probe_radius 1.20

loop_
_space_group_symop_operation_xyz
'x, y, z'
'-x, y, -z+1/2'
'x+1/2, y+1/2, z'
'-x+1/2, y+1/2, -z+1/2'
'-x, -y, -z'
'x, -y, z-1/2'
'-x+1/2, -y+1/2, -z'
'x+1/2, -y+1/2, z-1/2'

loop_
_atom_site_label
_atom_site_type_symbol
_atom_site_fract_x
_atom_site_fract_y
_atom_site_fract_z
_atom_site_U_iso_or_equiv
_atom_site_adp_type
_atom_site_occupancy
_atom_site_site_symmetry_order
_atom_site_calc_flag
_atom_site_refinement_flags_posn
_atom_site_refinement_flags_adp
C1 C 0.4205(4) 0.4736(10) 0.5274(7) 0.075(4) Uani 1 1 d . U
C2 C 0.4093(4) 0.4440(12) 0.5745(8) 0.090(4) Uani 1 1 d . U
C3 C 0.3731(4) 0.3731(10) 0.5458(7) 0.076(4) Uani 1 1 d . U
C4 C 0.3526(4) 0.3189(12) 0.4776(8) 0.090(4) Uani 1 1 d . U
C5 C 0.3662(4) 0.3509(11) 0.4355(7) 0.090(4) Uani 1 1 d . U
C6 C 0.4021(4) 0.4192(11) 0.4593(7) 0.077(4) Uani 1 1 d . U
O7 O 0.4303(3) 0.4814(8) 0.6345(4) 0.132(4) Uani 1 1 d . .
O8 O 0.3197(3) 0.2666(8) 0.4529(4) 0.110(3) Uani 1 1 d . .
O9 O 0.4155(2) 0.4360(6) 0.4257(4) 0.093(3) Uani 1 1 d . .
C11 C 0.4487(3) 0.5586(10) 0.5505(6) 0.092(4) Uani 1 1 d . U
H11 H 0.4581 0.5869 0.5938 0.111 Uiso 1 1 calc R U
C12 C 0.4669(4) 0.6128(11) 0.5212(6) 0.100(4) Uani 1 1 d . U
H12 H 0.4607 0.5837 0.4798 0.120 Uiso 1 1 calc R U
C13 C 0.4924(4) 0.7031(13) 0.5494(8) 0.089(3) Uani 1 1 d . U
C14 C 0.5076(4) 0.7772(11) 0.6131(7) 0.088(4) Uani 1 1 d . U
C15 C 0.5356(4) 0.7034(10) 0.6799(6) 0.167(6) Uani 1 1 d . U
H15A H 0.5198 0.6439 0.6818 0.250 Uiso 1 1 calc R U
H15B H 0.5567 0.6687 0.6791 0.250 Uiso 1 1 calc R U
H15C H 0.5473 0.7522 0.7198 0.250 Uiso 1 1 calc R U
C16 C 0.4722(3) 0.8329(9) 0.6124(5) 0.137(5) Uani 1 1 d . U
H16A H 0.4569 0.7732 0.6153 0.205 Uiso 1 1 calc R U
H16B H 0.4833 0.8841 0.6512 0.205 Uiso 1 1 calc R U
H16C H 0.4547 0.8756 0.5704 0.205 Uiso 1 1 calc R U
C17 C 0.5313(5) 0.8708(15) 0.6085(9) 0.118(6) Uani 1 1 d . U
C18 C 0.5507(4) 0.9619(13) 0.6522(8) 0.139(6) Uani 1 1 d . U
H18 H 0.5504 0.9741 0.6903 0.167 Uiso 1 1 calc R U
C19 C 0.5721(5) 1.0385(13) 0.6355(8) 0.154(6) Uani 1 1 d . U
H19 H 0.5862 1.1017 0.6638 0.185 Uiso 1 1 calc R U
C20 C 0.5719(5) 1.0183(15) 0.5760(9) 0.166(7) Uani 1 1 d . U
H20 H 0.5851 1.0683 0.5647 0.199 Uiso 1 1 calc R U
C21 C 0.5523(4) 0.9256(12) 0.5377(8) 0.136(5) Uani 1 1 d . U
H21 H 0.5538 0.9089 0.5012 0.163 Uiso 1 1 calc R U
C22 C 0.5287(4) 0.8491(14) 0.5496(9) 0.104(5) Uani 1 1 d . U
N23 N 0.5060(3) 0.7540(10) 0.5159(7) 0.109(3) Uani 1 1 d . U
C24 C 0.4997(3) 0.7129(10) 0.4508(6) 0.137(5) Uani 1 1 d . .
H24A H 0.5127 0.7654 0.4383 0.206 Uiso 1 1 calc R U
H24B H 0.5113 0.6373 0.4582 0.206 Uiso 1 1 calc R U
H24C H 0.4712 0.7096 0.4144 0.206 Uiso 1 1 calc R U
C31 C 0.3614(3) 0.3396(8) 0.5868(6) 0.084(3) Uani 1 1 d . U
H31 H 0.3397 0.2884 0.5651 0.101 Uiso 1 1 calc R U
C32 C 0.3753(3) 0.3660(8) 0.6537(6) 0.082(3) Uani 1 1 d . U
H32 H 0.3968 0.4178 0.6777 0.099 Uiso 1 1 calc R U
C33 C 0.3605(4) 0.3233(11) 0.6875(6) 0.071(3) Uani 1 1 d . U
C34 C 0.3243(5) 0.2432(11) 0.6635(7) 0.088(4) Uani 1 1 d . U
C35 C 0.3331(4) 0.1253(9) 0.6459(5) 0.133(5) Uani 1 1 d . U
H35A H 0.3591 0.0981 0.6843 0.200 Uiso 1 1 calc R U
H35B H 0.3125 0.0712 0.6362 0.200 Uiso 1 1 calc R U
H35C H 0.3334 0.1326 0.6061 0.200 Uiso 1 1 calc R U
C36 C 0.2831(3) 0.2934(10) 0.6044(6) 0.125(5) Uani 1 1 d . U
H36A H 0.2791 0.3669 0.6181 0.187 Uiso 1 1 calc R U
H36B H 0.2826 0.3029 0.5641 0.187 Uiso 1 1 calc R U
H36C H 0.2618 0.2415 0.5942 0.187 Uiso 1 1 calc R U
C37 C 0.3285(4) 0.2319(11) 0.7323(7) 0.079(4) Uani 1 1 d . U
C38 C 0.3070(4) 0.1622(10) 0.7461(7) 0.112(5) Uani 1 1 d . U
H38 H 0.2874 0.1115 0.7132 0.135 Uiso 1 1 calc R U
C39 C 0.3159(4) 0.1708(11) 0.8119(7) 0.119(5) Uani 1 1 d . U
H39 H 0.3022 0.1253 0.8241 0.143 Uiso 1 1 calc R U
C40 C 0.3457(4) 0.2485(12) 0.8591(7) 0.105(5) Uani 1 1 d . U
H40 H 0.3519 0.2537 0.9032 0.126 Uiso 1 1 calc R U
C41 C 0.3648(3) 0.3135(11) 0.8428(6) 0.106(5) Uani 1 1 d . U
H41 H 0.3837 0.3668 0.8747 0.127 Uiso 1 1 calc R U
C42 C 0.3581(4) 0.3058(11) 0.7820(7) 0.069(4) Uani 1 1 d . U
N43 N 0.3750(3) 0.3613(8) 0.7518(6) 0.080(3) Uani 1 1 d . U
C44 C 0.4080(4) 0.4495(9) 0.7909(5) 0.114(5) Uani 1 1 d . .
H44A H 0.4132 0.4628 0.8350 0.170 Uiso 1 1 calc R U
H44B H 0.4322 0.4216 0.7973 0.170 Uiso 1 1 calc R U
H44C H 0.3997 0.5204 0.7652 0.170 Uiso 1 1 calc R U
C51 C 0.3462(3) 0.3091(9) 0.3684(6) 0.083(4) Uani 1 1 d . U
H51 H 0.3582 0.3290 0.3465 0.100 Uiso 1 1 calc R U
C52 C 0.3099(3) 0.2403(9) 0.3270(6) 0.080(3) Uani 1 1 d . U
H52 H 0.2960 0.2188 0.3453 0.096 Uiso 1 1 calc R U
C53 C 0.2955(4) 0.2056(11) 0.2617(8) 0.078(3) Uani 1 1 d . U
C54 C 0.3103(4) 0.2407(13) 0.2166(7) 0.081(4) Uani 1 1 d . U
C55 C 0.3518(3) 0.1902(8) 0.2475(5) 0.095(4) Uani 1 1 d . U
H55A H 0.3716 0.2326 0.2883 0.142 Uiso 1 1 calc R U
H55B H 0.3521 0.1107 0.2592 0.142 Uiso 1 1 calc R U
H55C H 0.3580 0.1953 0.2146 0.142 Uiso 1 1 calc R U
C56 C 0.3083(3) 0.3709(9) 0.2035(5) 0.100(4) Uani 1 1 d . U
H56A H 0.2813 0.3983 0.1840 0.151 Uiso 1 1 calc R U
H56B H 0.3271 0.4101 0.2464 0.151 Uiso 1 1 calc R U
H56C H 0.3152 0.3860 0.1721 0.151 Uiso 1 1 calc R U
C57 C 0.2798(4) 0.1711(11) 0.1520(8) 0.079(4) Uani 1 1 d . U
C58 C 0.2782(4) 0.1675(10) 0.0910(7) 0.111(5) Uani 1 1 d . U
H58 H 0.2966 0.2063 0.0867 0.134 Uiso 1 1 calc R U
C59 C 0.2460(4) 0.0997(13) 0.0374(7) 0.114(5) Uani 1 1 d . U
H59 H 0.2428 0.0958 -0.0044 0.137 Uiso 1 1 calc R U
C60 C 0.2193(4) 0.0395(11) 0.0435(7) 0.131(6) Uani 1 1 d . U
H60 H 0.1990 -0.0054 0.0073 0.157 Uiso 1 1 calc R U
C61 C 0.2234(4) 0.0477(10) 0.1069(7) 0.103(5) Uani 1 1 d . U
H61 H 0.2064 0.0075 0.1141 0.124 Uiso 1 1 calc R U
C62 C 0.2534(4) 0.1173(13) 0.1560(8) 0.081(5) Uani 1 1 d . U
N63 N 0.2638(3) 0.1347(9) 0.2242(6) 0.085(3) Uani 1 1 d . U
C64 C 0.2424(3) 0.0804(8) 0.2501(5) 0.110(4) Uani 1 1 d . U
H64A H 0.2208 0.0331 0.2145 0.165 Uiso 1 1 calc R U
H64B H 0.2611 0.0333 0.2895 0.165 Uiso 1 1 calc R U
H64C H 0.2316 0.1393 0.2632 0.165 Uiso 1 1 calc R U

loop_
_atom_site_aniso_label
_atom_site_aniso_U_11
_atom_site_aniso_U_22
_atom_site_aniso_U_33
_atom_site_aniso_U_23
_atom_site_aniso_U_13
_atom_site_aniso_U_12
C1 0.093(11) 0.048(10) 0.098(10) -0.005(7) 0.064(9) -0.018(8)
C2 0.066(12) 0.130(15) 0.087(12) 0.003(9) 0.051(11) -0.006(8)
C3 0.094(12) 0.074(12) 0.082(10) 0.012(7) 0.064(11) 0.006(8)
C4 0.087(13) 0.111(13) 0.084(10) 0.000(8) 0.057(11) -0.012(9)
C5 0.094(12) 0.124(13) 0.085(10) -0.028(8) 0.070(9) -0.034(8)
C6 0.058(11) 0.094(13) 0.086(10) -0.005(8) 0.045(9) 0.008(7)
O7 0.138(8) 0.175(9) 0.094(7) -0.048(7) 0.075(7) -0.066(7)
O8 0.091(8) 0.156(10) 0.106(7) -0.026(6) 0.071(6) -0.026(7)
O9 0.096(7) 0.115(7) 0.105(7) -0.002(5) 0.080(5) -0.010(5)
C11 0.093(9) 0.073(10) 0.115(9) 0.008(7) 0.064(7) -0.008(8)
C12 0.098(9) 0.075(9) 0.129(8) 0.010(6) 0.067(6) -0.017(7)
C13 0.083(8) 0.079(9) 0.134(9) 0.010(7) 0.081(6) -0.019(7)
C14 0.081(12) 0.050(12) 0.114(11) -0.016(8) 0.047(10) -0.015(8)
C15 0.159(14) 0.136(13) 0.196(14) 0.084(10) 0.099(12) 0.056(10)
C16 0.148(12) 0.097(11) 0.208(13) 0.023(8) 0.128(11) 0.043(9)
C17 0.102(15) 0.086(15) 0.149(16) 0.013(10) 0.065(14) -0.006(10)
C18 0.116(16) 0.095(18) 0.154(13) 0.008(9) 0.049(12) 0.008(11)
C19 0.116(14) 0.072(13) 0.195(16) 0.009(11) 0.046(13) -0.009(9)
C20 0.105(11) 0.137(14) 0.205(15) 0.008(10) 0.063(11) -0.067(10)
C21 0.118(14) 0.088(14) 0.212(14) 0.016(9) 0.103(12) -0.025(9)
C22 0.073(13) 0.073(13) 0.160(14) 0.012(10) 0.065(12) -0.009(8)
N23 0.087(9) 0.072(9) 0.157(10) -0.001(7) 0.065(7) -0.007(7)
C24 0.154(13) 0.115(13) 0.150(14) 0.015(10) 0.094(11) 0.028(10)
C31 0.082(8) 0.115(9) 0.073(8) 0.026(7) 0.054(8) -0.008(6)
C32 0.083(7) 0.106(8) 0.074(7) 0.017(6) 0.055(7) -0.001(6)
C33 0.079(7) 0.095(8) 0.066(7) 0.016(6) 0.057(6) 0.014(6)
C34 0.127(13) 0.070(11) 0.095(12) -0.034(9) 0.081(9) -0.051(10)
C35 0.229(14) 0.077(10) 0.156(12) -0.015(8) 0.148(11) -0.019(9)
C36 0.119(13) 0.159(13) 0.101(11) -0.007(9) 0.067(10) -0.021(9)
C37 0.092(13) 0.054(12) 0.088(10) 0.009(7) 0.051(9) -0.014(8)
C38 0.155(13) 0.091(12) 0.128(11) -0.002(9) 0.103(11) -0.031(9)
C39 0.166(16) 0.101(13) 0.142(14) 0.001(10) 0.119(13) -0.028(9)
C40 0.133(15) 0.117(16) 0.108(11) 0.000(8) 0.095(11) -0.005(9)
C41 0.092(11) 0.176(15) 0.084(10) -0.003(9) 0.071(9) -0.015(9)
C42 0.069(11) 0.078(12) 0.075(11) 0.003(8) 0.051(10) 0.011(7)
N43 0.085(7) 0.092(8) 0.081(8) 0.004(7) 0.060(7) 0.009(6)
C44 0.133(11) 0.108(12) 0.110(11) -0.032(8) 0.077(10) -0.042(10)
C51 0.079(9) 0.085(10) 0.098(8) -0.005(7) 0.059(8) -0.005(7)
C52 0.067(8) 0.098(9) 0.089(8) 0.000(7) 0.054(8) -0.011(6)
C53 0.060(8) 0.099(9) 0.095(9) 0.005(7) 0.056(8) -0.006(6)
C54 0.066(11) 0.085(11) 0.094(11) -0.026(9) 0.049(11) -0.022(10)
C55 0.089(10) 0.105(10) 0.139(11) 0.002(7) 0.093(10) -0.008(8)
C56 0.138(10) 0.079(10) 0.114(10) 0.009(8) 0.091(9) 0.000(9)
C57 0.070(12) 0.063(11) 0.105(11) 0.003(9) 0.051(11) 0.003(8)
C58 0.169(16) 0.062(11) 0.132(14) 0.003(9) 0.104(13) -0.016(9)
C59 0.125(16) 0.105(17) 0.102(11) 0.021(9) 0.061(11) 0.011(10)
C60 0.139(14) 0.133(15) 0.096(11) -0.014(10) 0.055(11) -0.038(10)
C61 0.085(12) 0.103(13) 0.115(13) -0.014(9) 0.055(11) -0.024(8)
C62 0.048(13) 0.098(15) 0.099(12) -0.023(9) 0.045(10) -0.020(8)
N63 0.055(8) 0.097(9) 0.111(8) 0.008(6) 0.054(7) -0.003(6)
C64 0.084(9) 0.120(11) 0.134(9) 0.013(7) 0.069(8) -0.025(8)

loop_
_atom_type_symbol
_atom_type_description
_atom_type_scat_dispersion_real
_atom_type_scat_dispersion_imag
_atom_type_scat_source
C C 0.0181 0.0091 'International Tables Vol C Tables 4.2.6.8 and 6.1.1.4'
H H 0.0000 0.0000 'International Tables Vol C Tables 4.2.6.8 and 6.1.1.4'
N N 0.0311 0.0180 'International Tables Vol C Tables 4.2.6.8 and 6.1.1.4'
O O 0.0492 0.0322 'International Tables Vol C Tables 4.2.6.8 and 6.1.1.4'

loop_
_geom_angle_atom_site_label_1
_geom_angle_atom_site_label_2
_geom_angle_atom_site_label_3
_geom_angle
C11 C1 C6 121.1(12)
C11 C1 C2 115.0(13)
C6 C1 C2 123.8(13)
O7 C2 C3 124.3(14)
O7 C2 C1 119.0(14)
C3 C2 C1 116.6(13)
C31 C3 C2 120.0(13)
C31 C3 C4 117.6(14)
C2 C3 C4 121.5(12)
O8 C4 C5 122.1(15)
O8 C4 C3 118.9(13)
C5 C4 C3 117.4(13)
C51 C5 C6 114.7(12)
C51 C5 C4 120.3(13)
C6 C5 C4 124.9(14)
O9 C6 C5 124.2(13)
O9 C6 C1 121.6(14)
C5 C6 C1 114.1(12)
C1 C11 C12 132.7(14)
C1 C11 H11 113.7
C12 C11 H11 113.7
C13 C12 C11 124.4(15)
C13 C12 H12 117.8
C11 C12 H12 117.8
N23 C13 C12 120.5(17)
N23 C13 C14 106.2(15)
C12 C13 C14 133.0(14)
C17 C14 C13 103.7(13)
C17 C14 C15 110.8(12)
C13 C14 C15 109.8(11)
C17 C14 C16 109.2(11)
C13 C14 C16 112.7(11)
C15 C14 C16 110.4(10)
C14 C15 H15A 109.5
C14 C15 H15B 109.5
H15A C15 H15B 109.5
C14 C15 H15C 109.5
H15A C15 H15C 109.5
H15B C15 H15C 109.5
C14 C16 H16A 109.5
C14 C16 H16B 109.5
H16A C16 H16B 109.5
C14 C16 H16C 109.5
H16A C16 H16C 109.5
H16B C16 H16C 109.5
C18 C17 C22 126(2)
C18 C17 C14 127.9(18)
C22 C17 C14 106.1(17)
C17 C18 C19 115.8(18)
C17 C18 H18 122.1
C19 C18 H18 122.1
C20 C19 C18 121.0(16)
C20 C19 H19 119.5
C18 C19 H19 119.5
C21 C20 C19 117.8(18)
C21 C20 H20 121.1
C19 C20 H20 121.1
C20 C21 C22 123.8(18)
C20 C21 H21 118.1
C22 C21 H21 118.1
N23 C22 C17 111.8(18)
N23 C22 C21 132.7(18)
C17 C22 C21 115.4(17)
C13 N23 C22 112.2(17)
C13 N23 C24 126.8(14)
C22 N23 C24 120.9(15)
N23 C24 H24A 109.5
N23 C24 H24B 109.5
H24A C24 H24B 109.5
N23 C24 H24C 109.5
H24A C24 H24C 109.5
H24B C24 H24C 109.5
C3 C31 C32 133.3(12)
C3 C31 H31 113.3
C32 C31 H31 113.3
C33 C32 C31 125.9(13)
C33 C32 H32 117.0
C31 C32 H32 117.0
C32 C33 N43 120.6(14)
C32 C33 C34 131.5(13)
N43 C33 C34 107.6(10)
C35 C34 C36 112.9(11)
C35 C34 C33 108.0(11)
C36 C34 C33 114.0(11)
C35 C34 C37 108.5(11)
C36 C34 C37 112.9(11)
C33 C34 C37 99.7(10)
C34 C35 H35A 109.5
C34 C35 H35B 109.5
H35A C35 H35B 109.5
C34 C35 H35C 109.5
H35A C35 H35C 109.5
H35B C35 H35C 109.5
C34 C36 H36A 109.5
C34 C36 H36B 109.5
H36A C36 H36B 109.5
C34 C36 H36C 109.5
H36A C36 H36C 109.5
H36B C36 H36C 109.5
C38 C37 C42 121.1(15)
C38 C37 C34 127.9(13)
C42 C37 C34 111.0(14)
C37 C38 C39 116.7(14)
C37 C38 H38 121.6
C39 C38 H38 121.6
C38 C39 C40 119.1(14)
C38 C39 H39 120.4
C40 C39 H39 120.4
C41 C40 C39 121.4(16)
C41 C40 H40 119.3
C39 C40 H40 119.3
C40 C41 C42 121.3(16)
C40 C41 H41 119.3
C42 C41 H41 119.3
C41 C42 C37 120.3(16)
C41 C42 N43 133.4(14)
C37 C42 N43 106.3(14)
C33 N43 C42 114.5(12)
C33 N43 C44 124.1(11)
C42 N43 C44 121.3(11)
N43 C44 H44A 109.5
N43 C44 H44B 109.5
H44A C44 H44B 109.5
N43 C44 H44C 109.5
H44A C44 H44C 109.5
H44B C44 H44C 109.5
C5 C51 C52 131.1(12)
C5 C51 H51 114.5
C52 C51 H51 114.5
C53 C52 C51 121.9(12)
C53 C52 H52 119.1
C51 C52 H52 119.1
N63 C53 C52 123.1(13)
N63 C53 C54 107.8(13)
C52 C53 C54 129.0(13)
C55 C54 C57 107.7(11)
C55 C54 C56 113.0(11)
C57 C54 C56 113.6(12)
C55 C54 C53 109.5(11)
C57 C54 C53 98.4(12)
C56 C54 C53 113.6(10)
C54 C55 H55A 109.5
C54 C55 H55B 109.5
H55A C55 H55B 109.5
C54 C55 H55C 109.5
H55A C55 H55C 109.5
H55B C55 H55C 109.5
C54 C56 H56A 109.5
C54 C56 H56B 109.5
H56A C56 H56B 109.5
C54 C56 H56C 109.5
H56A C56 H56C 109.5
H56B C56 H56C 109.5
C62 C57 C58 121.4(15)
C62 C57 C54 113.5(15)
C58 C57 C54 125.0(14)
C59 C58 C57 114.0(15)
C59 C58 H58 123.0
C57 C58 H58 123.0
C60 C59 C58 123.8(16)
C60 C59 H59 118.1
C58 C59 H59 118.1
C59 C60 C61 118.3(15)
C59 C60 H60 120.9
C61 C60 H60 120.9
C62 C61 C60 116.4(15)
C62 C61 H61 121.8
C60 C61 H61 121.8
C57 C62 C61 126.0(16)
C57 C62 N63 108.0(15)
C61 C62 N63 125.6(16)
C53 N63 C62 112.0(13)
C53 N63 C64 123.8(12)
C62 N63 C64 124.2(12)
N63 C64 H64A 109.5
N63 C64 H64B 109.5
H64A C64 H64B 109.5
N63 C64 H64C 109.5
H64A C64 H64C 109.5
H64B C64 H64C 109.5

loop_
_geom_bond_atom_site_label_1
_geom_bond_atom_site_label_2
_geom_bond_distance
C1 C11 1.361(12)
C1 C6 1.476(14)
C1 C2 1.481(14)
C2 O7 1.240(12)
C2 C3 1.458(14)
C3 C31 1.371(12)
C3 C4 1.468(14)
C4 O8 1.258(11)
C4 C5 1.454(15)
C5 C51 1.391(13)
C5 C6 1.450(14)
C6 O9 1.224(11)
C11 C12 1.426(13)
C11 H11 0.9300
C12 C13 1.343(14)
C12 H12 0.9300
C13 N23 1.347(13)
C13 C14 1.525(15)
C14 C17 1.496(16)
C14 C15 1.564(13)
C14 C16 1.571(12)
C15 H15A 0.9600
C15 H15B 0.9600
C15 H15C 0.9600
C16 H16A 0.9600
C16 H16B 0.9600
C16 H16C 0.9600
C17 C18 1.363(16)
C17 C22 1.372(16)
C18 C19 1.452(15)
C18 H18 0.9300
C19 C20 1.436(16)
C19 H19 0.9300
C20 C21 1.331(14)
C20 H20 0.9300
C21 C22 1.451(16)
C21 H21 0.9300
C22 N23 1.358(14)
N23 C24 1.500(12)
C24 H24A 0.9600
C24 H24B 0.9600
C24 H24C 0.9600
C31 C32 1.383(11)
C31 H31 0.9300
C32 C33 1.352(12)
C32 H32 0.9300
C33 N43 1.357(11)
C33 C34 1.540(14)
C34 C35 1.533(12)
C34 C36 1.538(13)
C34 C37 1.554(14)
C35 H35A 0.9600
C35 H35B 0.9600
C35 H35C 0.9600
C36 H36A 0.9600
C36 H36B 0.9600
C36 H36C 0.9600
C37 C38 1.366(12)
C37 C42 1.383(13)
C38 C39 1.395(13)
C38 H38 0.9300
C39 C40 1.395(13)
C39 H39 0.9300
C40 C41 1.296(12)
C40 H40 0.9300
C41 C42 1.315(13)
C41 H41 0.9300
C42 N43 1.409(13)
N43 C44 1.500(11)
C44 H44A 0.9600
C44 H44B 0.9600
C44 H44C 0.9600
C51 C52 1.442(12)
C51 H51 0.9300
C52 C53 1.367(13)
C52 H52 0.9300
C53 N63 1.336(12)
C53 C54 1.564(14)
C54 C55 1.510(12)
C54 C57 1.525(14)
C54 C56 1.532(12)
C55 H55A 0.9600
C55 H55B 0.9600
C55 H55C 0.9600
C56 H56A 0.9600
C56 H56B 0.9600
C56 H56C 0.9600
C57 C62 1.292(13)
C57 C58 1.420(14)
C58 C59 1.417(14)
C58 H58 0.9300
C59 C60 1.370(13)
C59 H59 0.9300
C60 C61 1.426(13)
C60 H60 0.9300
C61 C62 1.357(13)
C61 H61 0.9300
C62 N63 1.437(14)
N63 C64 1.473(11)
C64 H64A 0.9600
C64 H64B 0.9600
C64 H64C 0.9600

loop_
_geom_torsion_atom_site_label_1
_geom_torsion_atom_site_label_2
_geom_torsion_atom_site_label_3
_geom_torsion_atom_site_label_4
_geom_torsion
C11 C1 C2 O7 -12.3(17)
C6 C1 C2 O7 169.4(12)
C11 C1 C2 C3 166.7(11)
C6 C1 C2 C3 -11.5(17)
O7 C2 C3 C31 -3(2)
C1 C2 C3 C31 178.2(10)
O7 C2 C3 C4 -171.7(13)
C1 C2 C3 C4 9.3(17)
C31 C3 C4 O8 16.6(19)
C2 C3 C4 O8 -174.2(13)
C31 C3 C4 C5 -177.4(10)
C2 C3 C4 C5 -8.2(18)
O8 C4 C5 C51 -10(2)
C3 C4 C5 C51 -175.3(11)
O8 C4 C5 C6 174.8(13)
C3 C4 C5 C6 9.2(19)
C51 C5 C6 O9 -3.3(18)
C4 C5 C6 O9 172.4(12)
C51 C5 C6 C1 173.6(10)
C4 C5 C6 C1 -10.7(17)
C11 C1 C6 O9 10.8(17)
C2 C1 C6 O9 -171.1(11)
C11 C1 C6 C5 -166.3(10)
C2 C1 C6 C5 11.9(16)
C6 C1 C11 C12 -0.5(18)
C2 C1 C11 C12 -178.8(11)
C1 C11 C12 C13 174.3(11)
C11 C12 C13 N23 -175.5(10)
C11 C12 C13 C14 -4(2)
N23 C13 C14 C17 -1.0(13)
C12 C13 C14 C17 -173.4(14)
N23 C13 C14 C15 -119.5(11)
C12 C13 C14 C15 68.1(18)
N23 C13 C14 C16 117.0(11)
C12 C13 C14 C16 -55.5(19)
C13 C14 C17 C18 178.6(15)
C15 C14 C17 C18 -64(2)
C16 C14 C17 C18 58(2)
C13 C14 C17 C22 0.2(15)
C15 C14 C17 C22 117.9(13)
C16 C14 C17 C22 -120.2(13)
C22 C17 C18 C19 -3(3)
C14 C17 C18 C19 178.8(13)
C17 C18 C19 C20 1(2)
C18 C19 C20 C21 -2(3)
C19 C20 C21 C22 5(3)
C18 C17 C22 N23 -177.7(14)
C14 C17 C22 N23 0.7(18)
C18 C17 C22 C21 6(2)
C14 C17 C22 C21 -175.7(11)
C20 C21 C22 N23 177.8(17)
C20 C21 C22 C17 -7(2)
C12 C13 N23 C22 175.1(11)
C14 C13 N23 C22 1.5(14)
C12 C13 N23 C24 -7.7(19)
C14 C13 N23 C24 178.7(11)
C17 C22 N23 C13 -1.5(18)
C21 C22 N23 C13 174.1(13)
C17 C22 N23 C24 -178.9(11)
C21 C22 N23 C24 -3(2)
C2 C3 C31 C32 6.0(18)
C4 C3 C31 C32 175.4(11)
C3 C31 C32 C33 -179.0(11)
C31 C32 C33 N43 -175.8(9)
C31 C32 C33 C34 -4.2(18)
C32 C33 C34 C35 64.8(16)
N43 C33 C34 C35 -122.7(10)
C32 C33 C34 C36 -61.5(17)
N43 C33 C34 C36 110.9(11)
C32 C33 C34 C37 178.0(10)
N43 C33 C34 C37 -9.5(13)
C35 C34 C37 C38 -60.6(18)
C36 C34 C37 C38 65.3(16)
C33 C34 C37 C38 -173.4(12)
C35 C34 C37 C42 120.3(11)
C36 C34 C37 C42 -113.8(13)
C33 C34 C37 C42 7.4(14)
C42 C37 C38 C39 0.9(18)
C34 C37 C38 C39 -178.1(12)
C37 C38 C39 C40 0(2)
C38 C39 C40 C41 1(2)
C39 C40 C41 C42 -3(2)
C40 C41 C42 C37 4(2)
C40 C41 C42 N43 -177.5(12)
C38 C37 C42 C41 -2.8(19)
C34 C37 C42 C41 176.4(11)
C38 C37 C42 N43 178.1(10)
C34 C37 C42 N43 -2.7(14)
C32 C33 N43 C42 -177.4(9)
C34 C33 N43 C42 9.2(13)
C32 C33 N43 C44 -1.0(15)
C34 C33 N43 C44 -174.4(9)
C41 C42 N43 C33 176.8(12)
C37 C42 N43 C33 -4.2(13)
C41 C42 N43 C44 0.4(18)
C37 C42 N43 C44 179.3(9)
C6 C5 C51 C52 -179.3(11)
C4 C5 C51 C52 5(2)
C5 C51 C52 C53 -178.5(11)
C51 C52 C53 N63 174.8(10)
C51 C52 C53 C54 -7.4(19)
N63 C53 C54 C55 -113.1(12)
C52 C53 C54 C55 68.9(16)
N63 C53 C54 C57 -0.8(13)
C52 C53 C54 C57 -178.8(12)
N63 C53 C54 C56 119.5(12)
C52 C53 C54 C56 -58.5(17)
C55 C54 C57 C62 117.0(13)
C56 C54 C57 C62 -117.0(13)
C53 C54 C57 C62 3.3(15)
C55 C54 C57 C58 -65.9(16)
C56 C54 C57 C58 60.0(16)
C53 C54 C57 C58 -179.6(11)
C62 C57 C58 C59 -1(2)
C54 C57 C58 C59 -177.7(14)
C57 C58 C59 C60 -2(2)
C58 C59 C60 C61 2(2)
C59 C60 C61 C62 1(2)
C58 C57 C62 C61 4(2)
C54 C57 C62 C61 -178.7(13)
C58 C57 C62 N63 178.3(10)
C54 C57 C62 N63 -4.5(16)
C60 C61 C62 C57 -4(2)
C60 C61 C62 N63 -177.5(11)
C52 C53 N63 C62 176.5(10)
C54 C53 N63 C62 -1.6(14)
C52 C53 N63 C64 -3.8(18)
C54 C53 N63 C64 178.0(9)
C57 C62 N63 C53 3.9(15)
C61 C62 N63 C53 178.1(13)
C57 C62 N63 C64 -175.7(10)
C61 C62 N63 C64 -1.5(19)

loop_
_platon_squeeze_void_nr
_platon_squeeze_void_average_x
_platon_squeeze_void_average_y
_platon_squeeze_void_average_z
_platon_squeeze_void_volume
_platon_squeeze_void_count_electrons
_platon_squeeze_void_content
1 0.500 -0.016 0.750 553 152 ' '
2 0.500 0.016 1.250 553 152 ' '
3 0.000 0.516 0.250 553 152 ' '
4 0.000 0.067 0.750 7 2 ' '
5 0.000 0.483 0.750 551 151 ' '
6 0.500 0.417 0.250 5 1 ' '
7 0.500 0.582 0.750 5 1 ' '
8 0.000 0.917 0.250 5 1 ' '
